data_4021251
loop_
_publ_author_name
'Paul R. Serwinski'
'Burak Esat'
'Paul M. Lahti'
'Yi Liao'
'Richard Walton'
'Jiang Lan'

_publ_section_title
;
 Photolysis and Oxidation of Azidophenyl-Substituted Radicals:
 Delocalization in Heteroatom-Based Radicals
;
_journal_name_full 'Journal of Organic Chemistry'
_journal_page_first 5247
_journal_page_last 5260
_journal_paper_doi 10.1021/jo049500r
_journal_volume 69
_journal_year 2004
_chemical_formula_moiety 'C13 H16 N5 O2'
_chemical_formula_sum 'C13 H16 N5 O2'
_chemical_formula_weight 274.304
_space_group_IT_number 14
_symmetry_cell_setting monoclinic
_symmetry_space_group_name_Hall '-P 2ybc'
_symmetry_space_group_name_H-M 'P 1 21/c 1'
_cell_angle_alpha 90.00
_cell_angle_beta 120.00(18)
_cell_angle_gamma 90.00
_cell_formula_units_Z 4
_cell_length_a 7.3818(3)
_cell_length_b 17.5152(9)
_cell_length_c 12.1987(8)
_cell_measurement_temperature 298
_cell_volume 1407.07(13)
_exptl_crystal_density_diffrn 1.334
_cod_depositor_comments
;
The following automatic conversions were performed:
'_symmetry_cell_setting' value 'Monoclinic' changed to 'monoclinic'
according to '/home/saulius/struct/CIF-dictionaries/cif_core.dic'
dictionary named 'cif_core.dic' version 2.4.1 from 2010-06-29.

Automatic conversion script
Id: cif_fix_enum 1527 2010-12-29 10:47:43Z saulius 
;
_cod_original_sg_symbol_H-M 'P 21/c'
_cod_original_formula_sum 'C13 H16 N5 O2 '
_cod_database_code 4021251

loop_
_symmetry_equiv_pos_as_xyz
+X,+Y,+Z
-X,-Y,-Z
'-X,+Y+ 1/2,-Z+ 1/2'
'+X,-Y+ 1/2,+Z+ 1/2'

loop_
_atom_site_label
_atom_site_type_symbol
_atom_site_fract_x
_atom_site_fract_y
_atom_site_fract_z
_atom_site_U_iso_or_equiv
_atom_site_adp_type
_atom_site_occupancy
_atom_site_symmetry_multiplicity
_atom_site_calc_flag
_atom_site_refinement_flags
_atom_site_disorder_assembly
_atom_site_disorder_group
O1 O 0.9998(3) 0.09021(13) 0.8730(2) 0.0620(8) Uani 1 1 d . . .
O4 O 0.5793(3) 0.19804(15) 1.0176(2) 0.0779(9) Uani 1 1 d . . .
N2 N 0.7348(4) 0.16899(15) 1.0133(2) 0.0518(9) Uani 1 1 d . . .
N3 N 0.9343(4) 0.12092(14) 0.9438(2) 0.0466(8) Uani 1 1 d . . .
N15 N 0.5817(6) 0.1127(2) 0.4636(3) 0.0773(11) Uani 1 1 d . . .
N16 N 0.4210(5) 0.0951(2) 0.4645(3) 0.0790(11) Uani 1 1 d . . .
N20 N 0.7188(6) 0.1264(3) 0.4487(3) 0.1061(15) Uani 1 1 d . . .
C5 C 1.0791(4) 0.14869(18) 1.0694(3) 0.0472(10) Uani 1 1 d . . .
C6 C 0.5648(4) 0.11953(17) 0.7978(3) 0.0466(9) Uani 1 1 d . . .
C7 C 0.9315(4) 0.15882(18) 1.1264(3) 0.0504(10) Uani 1 1 d . . .
C8 C 0.5834(5) 0.11711(18) 0.6893(3) 0.0523(10) Uani 1 1 d . . .
C9 C 0.4180(5) 0.09721(19) 0.5805(3) 0.0555(10) Uani 1 1 d . . .
C10 C 0.3804(5) 0.10148(19) 0.7956(4) 0.0552(10) Uani 1 1 d . . .
C11 C 1.2463(6) 0.0905(3) 1.1305(4) 0.0658(11) Uani 1 1 d . . .
C12 C 0.2186(6) 0.0802(2) 0.6868(4) 0.0589(11) Uani 1 1 d . . .
C13 C 0.7403(5) 0.13703(17) 0.9140(3) 0.0466(10) Uani 1 1 d . . .
C14 C 1.1643(6) 0.2237(2) 1.0492(4) 0.0617(11) Uani 1 1 d . . .
C17 C 0.2354(5) 0.0782(2) 0.5789(4) 0.0595(11) Uani 1 1 d . . .
C18 C 0.9736(8) 0.2272(3) 1.2111(4) 0.0723(12) Uani 1 1 d . . .
C19 C 0.9044(7) 0.0870(3) 1.1883(5) 0.0694(12) Uani 1 1 d . . .
H8 H 0.709(4) 0.1323(15) 0.689(3) 0.046(8) Uiso 1 1 d . . .
H10 H 0.365(4) 0.1019(17) 0.872(3) 0.060(10) Uiso 1 1 d . . .
H12 H 0.089(5) 0.0657(18) 0.684(3) 0.069(9) Uiso 1 1 d . . .
H17 H 0.121(5) 0.0611(18) 0.505(3) 0.058(9) Uiso 1 1 d . . .
H11A H 1.325(6) 0.107(2) 1.214(5) 0.093(14) Uiso 1 1 d . . .
H11B H 1.328(5) 0.0876(18) 1.089(3) 0.073(11) Uiso 1 1 d . . .
H11C H 1.194(5) 0.039(2) 1.138(3) 0.067(11) Uiso 1 1 d . . .
H14A H 1.267(5) 0.2436(18) 1.129(3) 0.071(10) Uiso 1 1 d . . .
H14B H 1.052(5) 0.263(2) 1.009(3) 0.071(11) Uiso 1 1 d . . .
H14C H 1.231(5) 0.2129(18) 0.997(3) 0.070(10) Uiso 1 1 d . . .
H18A H 1.103(6) 0.221(2) 1.270(4) 0.077(13) Uiso 1 1 d . . .
H18B H 0.868(6) 0.225(2) 1.243(3) 0.079(11) Uiso 1 1 d . . .
H18C H 0.981(5) 0.272(2) 1.171(3) 0.065(12) Uiso 1 1 d . . .
H19A H 1.033(6) 0.0763(19) 1.265(4) 0.076(11) Uiso 1 1 d . . .
H19B H 0.877(5) 0.041(2) 1.135(4) 0.082(12) Uiso 1 1 d . . .
H19C H 0.794(5) 0.0971(17) 1.209(3) 0.068(10) Uiso 1 1 d . . .

loop_
_atom_site_aniso_label
_atom_site_aniso_U_11
_atom_site_aniso_U_22
_atom_site_aniso_U_33
_atom_site_aniso_U_23
_atom_site_aniso_U_13
_atom_site_aniso_U_12
O1 0.0529(14) 0.0859(18) 0.0513(16) -0.0123(12) 0.0270(13) 0.0045(11)
O4 0.0560(15) 0.110(2) 0.077(2) -0.0169(15) 0.0375(14) 0.0118(14)
N2 0.0456(17) 0.0661(19) 0.049(2) -0.0070(15) 0.0265(15) 0.0037(13)
N3 0.0461(18) 0.0599(18) 0.0394(18) -0.0058(14) 0.0243(15) 0.0003(12)
N15 0.063(2) 0.122(3) 0.041(2) -0.0088(18) 0.0181(19) 0.004(2)
N16 0.053(2) 0.132(3) 0.048(2) -0.0076(18) 0.0192(17) -0.0079(17)
N20 0.075(3) 0.182(4) 0.069(3) -0.021(2) 0.039(2) -0.013(2)
C5 0.0451(19) 0.057(2) 0.037(2) -0.0047(17) 0.0159(17) -0.0027(16)
C6 0.040(2) 0.056(2) 0.042(2) 0.0008(16) 0.0171(19) 0.0009(14)
C7 0.051(2) 0.061(2) 0.042(2) -0.0073(18) 0.0234(19) -0.0029(16)
C8 0.041(2) 0.064(2) 0.051(3) -0.0011(18) 0.020(2) -0.0012(16)
C9 0.051(2) 0.070(3) 0.041(2) -0.0006(18) 0.017(2) 0.0006(17)
C10 0.051(2) 0.066(2) 0.050(3) 0.0046(19) 0.024(2) -0.0012(16)
C11 0.056(2) 0.086(3) 0.051(3) 0.004(2) 0.019(2) 0.012(2)
C12 0.047(2) 0.065(2) 0.065(3) 0.005(2) 0.025(2) -0.0042(17)
C13 0.046(2) 0.054(2) 0.046(2) -0.0011(17) 0.026(2) 0.0029(15)
C14 0.055(2) 0.071(3) 0.061(3) -0.011(2) 0.028(2) -0.011(2)
C17 0.048(2) 0.068(3) 0.052(3) -0.0035(19) 0.014(2) -0.0067(18)
C18 0.069(3) 0.085(3) 0.070(3) -0.017(3) 0.037(3) -0.006(2)
C19 0.078(3) 0.081(3) 0.060(3) 0.007(3) 0.040(3) 0.002(2)

loop_
_geom_bond_atom_site_label_1
_geom_bond_atom_site_label_2
_geom_bond_distance
_geom_bond_site_symmetry_2
_geom_bond_publ_flag
O1 N3 1.283(3) . ?
O4 N2 1.277(3) . ?
N2 C13 1.352(4) . ?
N2 C7 1.495(4) . ?
N3 C13 1.339(4) . ?
N3 C5 1.499(4) . ?
N15 N20 1.132(4) . ?
N15 N16 1.230(5) . ?
N16 C9 1.425(4) . ?
C5 C7 1.545(4) . ?
C5 C11 1.512(5) . ?
C5 C14 1.524(5) . ?
C6 C8 1.391(4) . ?
C6 C10 1.386(4) . ?
C6 C13 1.457(4) . ?
C7 C18 1.518(5) . ?
C7 C19 1.526(5) . ?
C8 C9 1.382(5) . ?
C9 C17 1.380(5) . ?
C10 C12 1.377(5) . ?
C12 C17 1.377(5) . ?

loop_
_cod_related_entry_id
_cod_related_entry_database
_cod_related_entry_code
1 ChemSpider 9348479
